data_2012074
loop_
_publ_author_name
'Jim\'enez-Cruz, Federico'
'Cetina-Rosado, Ra\'ul'
'Hern\'andez-Ortega, Sim\'on'
'Alfredo Toscano, Rub\'en'
'R\'ios-Olivares, H\'ector'

_publ_section_title
;
 2,9-Bis(3-nitrophenyl)-1-azaadamantan-4-one
;
_journal_issue 7
_journal_name_full 'Acta Crystallographica Section C'
_journal_page_first 868
_journal_page_last 869
_journal_paper_doi 10.1107/S0108270101007612
_journal_volume 57
_journal_year 2001
_chemical_formula_moiety 'C21 H19 N3 O5'
_chemical_formula_sum 'C21 H19 N3 O5'
_chemical_formula_weight 393.39
_chemical_name_common azaadamantanone
_chemical_name_systematic
;
2,9-Bis(3-nitrophenyl)-1-azatricyclo[3.3.1.1^3,7^]decan-4-one
;
_space_group_IT_number 61
_symmetry_cell_setting orthorhombic
_symmetry_space_group_name_Hall '-P 2ac 2ab'
_symmetry_space_group_name_H-M 'P b c a'
_audit_creation_method SHELXL97
_cell_angle_alpha 90
_cell_angle_beta 90
_cell_angle_gamma 90
_cell_formula_units_Z 8
_cell_length_a 13.3180(10)
_cell_length_b 15.217(2)
_cell_length_c 17.9650(10)
_cell_measurement_reflns_used 40
_cell_measurement_temperature 293(2)
_cell_measurement_theta_max 12.5
_cell_measurement_theta_min 3.0
_cell_volume 3640.8(6)
_computing_cell_refinement XSCANS
_computing_data_collection 'XSCANS (Siemens, 1994)'
_computing_data_reduction XSCANS
_computing_molecular_graphics 'SHELXTL/PC (Sheldrick 1990)'
_computing_publication_material SHELXL97
_computing_structure_refinement 'SHELXL97 (Sheldrick, 1997)'
_computing_structure_solution 'SHELXS97 (Sheldrick 1997)'
_diffrn_ambient_temperature 293(2)
_diffrn_measured_fraction_theta_full .891
_diffrn_measured_fraction_theta_max .891
_diffrn_measurement_device_type 'Siemens P4/PC'
_diffrn_measurement_method \q/2\q
_diffrn_radiation_monochromator graphite
_diffrn_radiation_source 'fine-focus sealed tube'
_diffrn_radiation_type MoK\a
_diffrn_radiation_wavelength .71073
_diffrn_reflns_av_R_equivalents .049
_diffrn_reflns_av_sigmaI/netI .076
_diffrn_reflns_limit_h_max 15
_diffrn_reflns_limit_h_min -1
_diffrn_reflns_limit_k_max 18
_diffrn_reflns_limit_k_min -1
_diffrn_reflns_limit_l_max 21
_diffrn_reflns_limit_l_min -1
_diffrn_reflns_number 3999
_diffrn_reflns_theta_full 24.98
_diffrn_reflns_theta_max 24.98
_diffrn_reflns_theta_min 2.33
_diffrn_standards_decay_% <2
_diffrn_standards_interval_count 97
_diffrn_standards_number 3
_exptl_absorpt_coefficient_mu .104
_exptl_absorpt_correction_type none
_exptl_crystal_colour yellow
_exptl_crystal_density_diffrn 1.435
_exptl_crystal_density_method 'not measured'
_exptl_crystal_description block
_exptl_crystal_F_000 1648
_exptl_crystal_size_max .6
_exptl_crystal_size_mid .3
_exptl_crystal_size_min .3
_refine_diff_density_max .35
_refine_diff_density_min -.26
_refine_ls_extinction_coef .0012(4)
_refine_ls_extinction_method 'SHELXL97 (Sheldrick, 1997)'
_refine_ls_goodness_of_fit_ref 1.001
_refine_ls_hydrogen_treatment constr
_refine_ls_matrix_type full
_refine_ls_number_parameters 263
_refine_ls_number_reflns 3185
_refine_ls_number_restraints 0
_refine_ls_restrained_S_all 1.001
_refine_ls_R_factor_all .098
_refine_ls_R_factor_gt .058
_refine_ls_shift/su_max .002
_refine_ls_shift/su_mean .000
_refine_ls_structure_factor_coef Fsqd
_refine_ls_weighting_details 'w = 1/[\s^2^(Fo^2^)+(0.0478P)^2^] where P=(Fo^2^+2Fc^2^)/3'
_refine_ls_weighting_scheme calc
_refine_ls_wR_factor_ref .133
_reflns_number_gt 1685
_reflns_number_total 3185
_reflns_threshold_expression I>2\s(I)
_cod_data_source_file da1181.cif
_cod_data_source_block I
_cod_depositor_comments
;
The following automatic conversions were performed:
'_symmetry_cell_setting' value 'Orthorhombic' changed to 'orthorhombic'
according to '/home/saulius/struct/CIF-dictionaries/cif_core.dic'
dictionary named 'cif_core.dic' version 2.4.1 from 2010-06-29.

Automatic conversion script
Id: cif_fix_enum 1527 2010-12-29 10:47:43Z saulius 

The following automatic conversions were performed:

'_symmetry_cell_setting' value 'Orthorhombic' changed to
'orthorhombic' according to
/home/saulius/struct/CIF-dictionaries/cif_core.dic dictionary named
'cif_core.dic' version 2.4.1 from 2010-06-29.

Automatic conversion script
Id: cif_fix_values 1715 2011-07-08 13:25:40Z adriana 
;
_cod_database_code 2012074
_cod_database_fobs_code 2012074

loop_
_symmetry_equiv_pos_as_xyz
'x, y, z'
'-x+1/2, -y, z+1/2'
'-x, y+1/2, -z+1/2'
'x+1/2, -y+1/2, -z'
'-x, -y, -z'
'x-1/2, y, -z-1/2'
'x, -y-1/2, z-1/2'
'-x-1/2, y-1/2, z'

loop_
_atom_site_label
_atom_site_fract_x
_atom_site_fract_y
_atom_site_fract_z
_atom_site_U_iso_or_equiv
_atom_site_adp_type
_atom_site_calc_flag
_atom_site_refinement_flags
_atom_site_occupancy
_atom_site_disorder_assembly
_atom_site_disorder_group
_atom_site_type_symbol
O1 .06435(16) .01712(16) .29009(15) .0573(7) Uani d . 1 . . O
N1 .26213(17) .18754(15) .37493(15) .0369(6) Uani d . 1 . . N
C2 .2796(2) .0916(2) .37123(17) .0360(7) Uani d . 1 . . C
H2 .2406 .0657 .4104 .043 Uiso d R 1 . . H
C3 .2401(2) .0531(2) .29678(18) .0394(7) Uani d . 1 . . C
H3 .2512 -.0092 .2946 .047 Uiso d R 1 . . H
C4 .1286(2) .0734(2) .29550(18) .0402(7) Uani d . 1 . . C
C5 .1069(2) .1705(2) .29975(18) .0441(8) Uani d . 1 . . C
H5 .0358 .1805 .2990 .053 Uiso d R 1 . . H
C6 .1575(3) .2161(2) .2342(2) .0537(9) Uani d . 1 . . C
H6A .1449 .2782 .2365 .064 Uiso d R 1 . . H
H6B .1305 .1943 .1882 .064 Uiso d R 1 . . H
C7 .2714(3) .1985(2) .2370(2) .0486(8) Uani d . 1 . . C
H7 .3045 .2287 .1970 .058 Uiso d R 1 . . H
C8 .3107(2) .2319(2) .31167(19) .0484(8) Uani d . 1 . . C
H8A .3816 .2210 .3144 .058 Uiso d R 1 . . H
H8B .3003 .2942 .3155 .058 Uiso d R 1 . . H
C9 .1527(2) .2056(2) .37316(19) .0417(8) Uani d . 1 . . C
H9 .1456 .2684 .3723 .050 Uiso d R 1 . . H
C10 .2904(2) .0993(2) .23125(18) .0460(8) Uani d . 1 . . C
H10A .2639 .0770 .1853 .055 Uiso d R 1 . . H
H10B .3613 .0882 .2322 .055 Uiso d R 1 . . H
C11 .3900(2) .0710(2) .38790(17) .0363(7) Uani d . 1 . . C
C12 .4348(2) -.0043(2) .36070(18) .0393(7) Uani d . 1 . . C
H12 .3986 -.0443 .3293 .047 Uiso d R 1 . . H
C13 .5348(2) -.0209(2) .38024(19) .0405(7) Uani d . 1 . . C
C14 .5897(2) .0326(2) .4250(2) .0465(8) Uani d . 1 . . C
H14 .6584 .0188 .4363 .056 Uiso d R 1 . . H
C15 .5444(2) .1065(2) .4531(2) .0500(9) Uani d . 1 . . C
H15 .5814 .1450 .4854 .060 Uiso d R 1 . . H
C16 .4449(2) .1258(2) .43474(19) .0450(8) Uani d . 1 . . C
H16 .4143 .1783 .4538 .054 Uiso d R 1 . . H
N2 .5801(2) -.1012(2) .3506(2) .0593(9) Uani d . 1 . . N
O2 .52849(19) -.15533(17) .3193(2) .0818(10) Uani d . 1 . . O
O3 .6713(2) -.1085(2) .3576(3) .1181(16) Uani d . 1 . . O
C17 .1001(2) .1736(2) .44326(18) .0399(7) Uani d . 1 . . C
C18 -.0040(2) .1635(2) .4443(2) .0443(8) Uani d . 1 . . C
H18 -.0426 .1750 .4002 .053 Uiso d R 1 . . H
C19 -.0497(2) .1349(2) .50858(19) .0446(8) Uani d . 1 . . C
C20 -.0004(3) .1170(2) .5736(2) .0542(9) Uani d . 1 . . C
H20 -.0353 .0967 .6171 .065 Uiso d R 1 . . H
C21 .1035(3) .1288(3) .5729(2) .0610(10) Uani d . 1 . . C
H21 .1420 .1172 .6170 .073 Uiso d R 1 . . H
C22 .1515(2) .1574(3) .50934(19) .0504(9) Uani d . 1 . . C
H22 .2228 .1667 .5107 .060 Uiso d R 1 . . H
N3 -.1605(2) .1260(2) .50771(19) .0571(8) Uani d . 1 . . N
O4 -.2022(2) .0940(2) .56047(18) .0765(9) Uani d . 1 . . O
O5 -.2055(2) .1558(3) .45438(19) .0989(13) Uani d . 1 . . O

loop_
_atom_site_aniso_label
_atom_site_aniso_U_11
_atom_site_aniso_U_22
_atom_site_aniso_U_33
_atom_site_aniso_U_12
_atom_site_aniso_U_13
_atom_site_aniso_U_23
O1 .0361(11) .0630(16) .0728(16) -.0124(12) -.0094(12) .0030(14)
N1 .0280(12) .0325(13) .0502(15) .0016(10) -.0003(12) .0017(12)
C2 .0261(13) .0361(15) .0456(17) .0005(12) -.0006(13) -.0005(14)
C3 .0264(13) .0362(15) .0555(18) .0002(12) -.0015(14) -.0030(16)
C4 .0301(14) .0494(18) .0410(16) -.0029(14) -.0027(14) -.0003(16)
C5 .0311(15) .0485(18) .0526(19) .0068(14) -.0036(15) .0052(17)
C6 .0508(19) .054(2) .057(2) .0056(18) -.0054(17) .0140(19)
C7 .0462(18) .0497(19) .0499(19) -.0032(16) .0078(16) .0094(17)
C8 .0426(17) .0400(17) .063(2) -.0027(15) .0051(17) .0036(17)
C9 .0294(14) .0379(15) .058(2) .0055(13) .0013(15) .0011(16)
C10 .0360(16) .0560(19) .0459(18) .0001(15) .0043(15) -.0038(16)
C11 .0264(13) .0406(16) .0419(15) -.0007(13) -.0009(13) -.0020(14)
C12 .0275(13) .0416(16) .0489(18) .0003(13) -.0036(13) -.0036(15)
C13 .0287(13) .0394(16) .0533(18) .0028(13) .0011(14) .0029(16)
C14 .0268(14) .0530(19) .060(2) -.0022(15) -.0037(15) .0052(18)
C15 .0348(16) .057(2) .058(2) -.0121(16) -.0111(16) -.0050(18)
C16 .0354(15) .0442(18) .0553(19) .0021(14) -.0034(16) -.0089(16)
N2 .0356(15) .0510(17) .091(2) .0116(14) -.0063(16) -.0017(18)
O2 .0456(13) .0467(14) .153(3) .0021(13) -.0056(18) -.0261(19)
O3 .0469(16) .105(3) .202(4) .0392(17) -.041(2) -.065(3)
C17 .0329(14) .0359(16) .0509(19) .0039(13) -.0001(15) -.0059(15)
C18 .0359(16) .0460(19) .051(2) -.0023(15) -.0021(15) .0003(17)
C19 .0352(15) .0462(18) .0524(19) -.0056(15) .0037(15) -.0050(17)
C20 .0469(19) .060(2) .056(2) .0072(18) .0142(18) .005(2)
C21 .0468(19) .084(3) .052(2) .014(2) -.0054(18) .005(2)
C22 .0337(15) .065(2) .052(2) .0043(17) -.0031(16) -.0065(19)
N3 .0373(15) .074(2) .0596(19) -.0146(16) .0029(15) -.0004(18)
O4 .0557(15) .084(2) .090(2) -.0156(15) .0189(16) .0163(18)
O5 .0419(15) .172(4) .083(2) -.021(2) -.0015(15) .016(2)

loop_
_atom_type_symbol
_atom_type_description
_atom_type_scat_dispersion_real
_atom_type_scat_dispersion_imag
_atom_type_scat_source
C C .0033 .0016 'International Tables Vol C Tables 4.2.6.8 and 6.1.1.4'
H H .0000 .0000 'International Tables Vol C Tables 4.2.6.8 and 6.1.1.4'
N N .0061 .0033 'International Tables Vol C Tables 4.2.6.8 and 6.1.1.4'
O O .0106 .0060 'International Tables Vol C Tables 4.2.6.8 and 6.1.1.4'

loop_
_geom_angle_atom_site_label_1
_geom_angle_atom_site_label_2
_geom_angle_atom_site_label_3
_geom_angle
_geom_angle_publ_flag
C8 N1 C2 110.4(2) yes
C8 N1 C9 109.3(3) yes
C2 N1 C9 109.7(2) yes
N1 C2 C11 110.1(2) no
N1 C2 C3 111.0(3) yes
C11 C2 C3 114.6(2) no
C4 C3 C10 108.9(3) no
C4 C3 C2 105.5(3) no
C10 C3 C2 110.0(2) no
O1 C4 C5 124.1(3) yes
O1 C4 C3 123.1(3) yes
C5 C4 C3 112.7(3) yes
C4 C5 C6 108.8(3) no
C4 C5 C9 107.8(3) no
C6 C5 C9 109.1(3) no
C5 C6 C7 109.3(3) no
C8 C7 C10 109.3(3) no
C8 C7 C6 107.9(3) no
C10 C7 C6 109.3(3) no
N1 C8 C7 112.0(3) yes
N1 C9 C17 112.0(3) no
N1 C9 C5 109.9(3) yes
C17 C9 C5 114.5(2) no
C3 C10 C7 109.3(3) no
C12 C11 C16 119.0(3) no
C12 C11 C2 121.0(3) no
C16 C11 C2 119.9(3) no
C11 C12 C13 118.1(3) no
C14 C13 C12 123.5(3) no
C14 C13 N2 119.6(3) no
C12 C13 N2 116.9(3) no
C13 C14 C15 118.2(3) no
C14 C15 C16 120.1(3) no
C11 C16 C15 121.0(3) no
O2 N2 O3 123.2(3) no
O2 N2 C13 120.1(3) no
O3 N2 C13 116.6(3) no
C22 C17 C18 117.2(3) no
C22 C17 C9 122.5(3) no
C18 C17 C9 120.3(3) no
C19 C18 C17 119.1(3) no
C20 C19 C18 124.6(3) no
C20 C19 N3 118.0(3) no
C18 C19 N3 117.4(3) no
C19 C20 C21 116.3(4) no
C22 C21 C20 120.5(4) no
C21 C22 C17 122.3(3) no
O4 N3 O5 122.9(3) no
O4 N3 C19 119.3(3) no
O5 N3 C19 117.7(3) no

loop_
_geom_bond_atom_site_label_1
_geom_bond_atom_site_label_2
_geom_bond_site_symmetry_2
_geom_bond_distance
_geom_bond_publ_flag
O1 C4 . 1.214(4) yes
N1 C8 . 1.472(4) yes
N1 C2 . 1.479(4) yes
N1 C9 . 1.484(4) yes
C2 C11 . 1.533(4) no
C2 C3 . 1.553(4) yes
C3 C4 . 1.517(4) yes
C3 C10 . 1.526(4) no
C4 C5 . 1.507(5) yes
C5 C6 . 1.524(5) no
C5 C9 . 1.548(4) yes
C6 C7 . 1.542(5) no
C7 C8 . 1.528(5) yes
C7 C10 . 1.533(5) no
C9 C17 . 1.521(4) no
C11 C12 . 1.382(4) no
C11 C16 . 1.392(4) no
C12 C13 . 1.401(4) no
C13 C14 . 1.359(5) no
C13 N2 . 1.462(4) no
C14 C15 . 1.372(5) no
C15 C16 . 1.397(5) no
N2 O2 . 1.212(4) no
N2 O3 . 1.226(4) no
C17 C22 . 1.392(5) no
C17 C18 . 1.396(4) no
C18 C19 . 1.376(5) no
C19 C20 . 1.367(5) no
C19 N3 . 1.482(4) no
C20 C21 . 1.395(5) no
C21 C22 . 1.379(5) no
N3 O4 . 1.202(4) no
N3 O5 . 1.218(4) no

loop_
_geom_hbond_atom_site_label_D
_geom_hbond_atom_site_label_H
_geom_hbond_atom_site_label_A
_geom_hbond_site_symmetry_A
_geom_hbond_distance_DH
_geom_hbond_distance_HA
_geom_hbond_distance_DA
_geom_hbond_angle_DHA
_geom_hbond_publ_flag
C2 H2 O4 5_556 .96 2.54 3.249(4) 131 yes
C20 H20 O1 5_556 .96 2.44 3.300(5) 150 yes
C21 H21 O3 5_656 .96 2.53 3.263(6) 133 yes

loop_
_geom_torsion_atom_site_label_1
_geom_torsion_atom_site_label_2
_geom_torsion_atom_site_label_3
_geom_torsion_atom_site_label_4
_geom_torsion
_geom_torsion_publ_flag
C8 N1 C2 C11 70.3(3) no
C9 N1 C2 C11 -169.2(2) no
C8 N1 C2 C3 -57.7(3) no
C9 N1 C2 C3 62.8(3) no
N1 C2 C3 C4 -59.9(3) no
C11 C2 C3 C4 174.5(3) no
N1 C2 C3 C10 57.4(3) no
C11 C2 C3 C10 -68.2(3) no
C10 C3 C4 O1 119.9(4) yes
C2 C3 C4 O1 -122.0(3) yes
C10 C3 C4 C5 -58.6(4) no
C2 C3 C4 C5 59.4(3) no
O1 C4 C5 C6 -119.8(4) yes
C3 C4 C5 C6 58.8(4) no
O1 C4 C5 C9 122.0(3) yes
C3 C4 C5 C9 -59.5(4) no
C4 C5 C6 C7 -58.7(4) no
C9 C5 C6 C7 58.7(4) no
C5 C6 C7 C8 -57.9(4) no
C5 C6 C7 C10 60.9(4) no
C2 N1 C8 C7 59.2(3) no
C9 N1 C8 C7 -61.5(3) no
C10 C7 C8 N1 -58.9(3) no
C6 C7 C8 N1 59.9(4) no
C8 N1 C9 C17 -171.2(2) no
C2 N1 C9 C17 67.6(3) no
C8 N1 C9 C5 60.4(3) no
C2 N1 C9 C5 -60.8(3) no
C4 C5 C9 N1 58.1(3) no
C6 C5 C9 N1 -60.0(3) no
C4 C5 C9 C17 -69.0(3) no
C6 C5 C9 C17 172.9(3) no
C4 C3 C10 C7 58.4(3) no
C2 C3 C10 C7 -56.8(3) no
C8 C7 C10 C3 57.2(3) no
C6 C7 C10 C3 -60.7(4) no
N1 C2 C11 C12 -154.3(3) no
C3 C2 C11 C12 -28.4(4) no
N1 C2 C11 C16 29.6(4) no
C3 C2 C11 C16 155.6(3) no
C16 C11 C12 C13 -1.6(5) no
C2 C11 C12 C13 -177.7(3) no
C11 C12 C13 C14 .7(5) no
C11 C12 C13 N2 -180.0(3) no
C12 C13 C14 C15 .6(5) no
N2 C13 C14 C15 -178.7(3) no
C13 C14 C15 C16 -.9(5) no
C12 C11 C16 C15 1.3(5) no
C2 C11 C16 C15 177.4(3) no
C14 C15 C16 C11 .0(5) no
C14 C13 N2 O2 169.8(4) no
C12 C13 N2 O2 -9.5(5) no
C14 C13 N2 O3 -12.0(6) no
C12 C13 N2 O3 168.6(4) no
N1 C9 C17 C22 19.9(4) no
C5 C9 C17 C22 145.9(3) no
N1 C9 C17 C18 -163.3(3) no
C5 C9 C17 C18 -37.2(4) no
C22 C17 C18 C19 -2.7(5) no
C9 C17 C18 C19 -179.7(3) no
C17 C18 C19 C20 1.6(6) no
C17 C18 C19 N3 179.3(3) no
C18 C19 C20 C21 -.3(6) no
N3 C19 C20 C21 -178.0(4) no
C19 C20 C21 C22 .3(6) no
C20 C21 C22 C17 -1.5(6) no
C18 C17 C22 C21 2.7(5) no
C9 C17 C22 C21 179.7(3) no
C20 C19 N3 O4 -8.5(6) no
C18 C19 N3 O4 173.6(3) no
C20 C19 N3 O5 168.0(4) no
C18 C19 N3 O5 -9.9(6) no
C3 C2 C11 C12 -28.4(4) yes
C5 C9 C17 C18 -37.2(4) yes

loop_
_cod_related_entry_id
_cod_related_entry_database
_cod_related_entry_code
1 ChemSpider 21107361
